data_2200303
loop_
_publ_author_name
'Bolte, Michael'
'Lerner, Hans-Wolfram'

_publ_section_title
;
 Lithium trifluoromethanesulfonate
;
_journal_issue 6
_journal_name_full 'Acta Crystallographica Section E'
_journal_page_first m231
_journal_page_last m232
_journal_paper_doi 10.1107/S1600536801007462
_journal_volume 57
_journal_year 2001
_chemical_formula_iupac 'Li 1+, C1 F3 S1 O3 1-'
_chemical_formula_moiety 'Li 1+, C1 F3 S1 O3 1-'
_chemical_formula_sum 'C F3 Li O3 S'
_chemical_formula_weight 156.01
_chemical_name_systematic ?
_space_group_IT_number 14
_symmetry_cell_setting monoclinic
_symmetry_space_group_name_Hall '-P 2ybc'
_symmetry_space_group_name_H-M 'P 1 21/c 1'
_audit_creation_method SHELXL-97
_cell_angle_alpha 90.00
_cell_angle_beta 90.370(5)
_cell_angle_gamma 90.00
_cell_formula_units_Z 4
_cell_length_a 10.0994(6)
_cell_length_b 5.0410(2)
_cell_length_c 9.5320(6)
_cell_measurement_reflns_used 500
_cell_measurement_temperature 173(2)
_cell_measurement_theta_max 20.8
_cell_measurement_theta_min 4
_cell_volume 485.27(5)
_computing_cell_refinement SMART
_computing_data_collection 'SMART (Siemens, 1995)'
_computing_data_reduction 'SAINT (Siemens, 1995)'
_computing_molecular_graphics 'XP in SHELXTL-Plus (Sheldrick, 1991)'
_computing_structure_refinement 'SHELXL97 (Sheldrick, 1997) '
_computing_structure_solution 'SHELXS97 (Sheldrick, 1990) '
_diffrn_ambient_temperature 173(2)
_diffrn_measured_fraction_theta_full .852
_diffrn_measured_fraction_theta_max .852
_diffrn_measurement_device_type 'Siemens CCD three-circle'
_diffrn_measurement_method \w
_diffrn_radiation_monochromator graphite
_diffrn_radiation_source 'fine-focus sealed tube'
_diffrn_radiation_type MoK\a
_diffrn_radiation_wavelength .71073
_diffrn_reflns_av_R_equivalents .0318
_diffrn_reflns_av_sigmaI/netI .0208
_diffrn_reflns_limit_h_max 13
_diffrn_reflns_limit_h_min -13
_diffrn_reflns_limit_k_max 6
_diffrn_reflns_limit_k_min -6
_diffrn_reflns_limit_l_max 12
_diffrn_reflns_limit_l_min -12
_diffrn_reflns_number 7664
_diffrn_reflns_theta_full 29.48
_diffrn_reflns_theta_max 29.48
_diffrn_reflns_theta_min 4.04
_diffrn_standards_decay_% 0
_diffrn_standards_interval_time 1200
_diffrn_standards_number 123
_exptl_absorpt_coefficient_mu .658
_exptl_absorpt_correction_T_max .9021
_exptl_absorpt_correction_T_min .7977
_exptl_absorpt_correction_type empirical
_exptl_absorpt_process_details '(SADABS; Sheldrick, 1996)'
_exptl_crystal_colour colourless
_exptl_crystal_density_diffrn 2.135
_exptl_crystal_density_method 'not measured'
_exptl_crystal_description block
_exptl_crystal_F_000 304
_exptl_crystal_size_max .36
_exptl_crystal_size_mid .22
_exptl_crystal_size_min .16
_refine_diff_density_max .383
_refine_diff_density_min -.379
_refine_ls_extinction_method none
_refine_ls_goodness_of_fit_ref 1.118
_refine_ls_matrix_type full
_refine_ls_number_parameters 82
_refine_ls_number_reflns 1144
_refine_ls_number_restraints 0
_refine_ls_restrained_S_all 1.118
_refine_ls_R_factor_all .0398
_refine_ls_R_factor_gt .0292
_refine_ls_shift/su_max <0.001
_refine_ls_shift/su_mean .000
_refine_ls_structure_factor_coef Fsqd
_refine_ls_weighting_details 'calc w = 1/[\s^2^(Fo^2^)+(0.0409P)^2^+0.2268P] where P = (Fo^2^+2Fc^2^)/3'
_refine_ls_weighting_scheme calc
_refine_ls_wR_factor_ref .0782
_reflns_number_gt 966
_reflns_number_total 1144
_reflns_threshold_expression I>2\s(I)
_cod_data_source_file cv6022.cif
_cod_data_source_block I
_cod_depositor_comments
;
The following automatic conversions were performed:
'_symmetry_cell_setting' value 'Monoclinic' changed to 'monoclinic'
according to '/home/saulius/struct/CIF-dictionaries/cif_core.dic'
dictionary named 'cif_core.dic' version 2.4.1 from 2010-06-29.

Automatic conversion script
Id: cif_fix_enum 1527 2010-12-29 10:47:43Z saulius 

The following automatic conversions were performed:

'_symmetry_cell_setting' value 'Monoclinic' changed to 'monoclinic'
according to /home/saulius/struct/CIF-dictionaries/cif_core.dic
dictionary named 'cif_core.dic' version 2.4.1 from
2010-06-29.

'_exptl_absorpt_correction_type' value 'Empirical'
changed to 'empirical' according to
/home/saulius/struct/CIF-dictionaries/cif_core.dic dictionary named
'cif_core.dic' version 2.4.1 from 2010-06-29.

Automatic conversion script
Id: cif_fix_values 1715 2011-07-08 13:25:40Z adriana 
;
_cod_original_sg_symbol_H-M 'P 21/c'
_cod_database_code 2200303
_cod_database_fobs_code 2200303

loop_
_symmetry_equiv_pos_as_xyz
'x, y, z'
'-x, y+1/2, -z+1/2'
'-x, -y, -z'
'x, -y-1/2, z-1/2'

loop_
_atom_site_label
_atom_site_fract_x
_atom_site_fract_y
_atom_site_fract_z
_atom_site_U_iso_or_equiv
_atom_site_adp_type
_atom_site_calc_flag
_atom_site_refinement_flags
_atom_site_occupancy
_atom_site_disorder_assembly
_atom_site_disorder_group
_atom_site_type_symbol
S1 .82387(4) .39249(8) .09187(4) .01597(15) Uani d . 1 . . S
C1 .66103(17) .2386(4) .1016(2) .0247(4) Uani d . 1 . . C
Li1 1.1010(3) .1123(6) .0906(3) .0212(6) Uani d . 1 . . Li
F1 .57236(12) .4162(3) .13686(15) .0466(4) Uani d . 1 . . F
F2 .62774(11) .1362(3) -.02208(13) .0376(3) Uani d . 1 . . F
F3 .66341(12) .0468(3) .19553(13) .0404(4) Uani d . 1 . . F
O1 .85216(14) .4918(3) .22993(14) .0306(3) Uani d . 1 . . O
O2 .90882(11) .1728(3) .05312(13) .0208(3) Uani d . 1 . . O
O3 .80845(13) .5895(3) -.01570(14) .0252(3) Uani d . 1 . . O

loop_
_atom_site_aniso_label
_atom_site_aniso_U_11
_atom_site_aniso_U_22
_atom_site_aniso_U_33
_atom_site_aniso_U_12
_atom_site_aniso_U_13
_atom_site_aniso_U_23
S1 .0160(2) .0157(2) .0162(2) -.00001(15) .00001(15) -.00175(17)
C1 .0188(8) .0307(11) .0247(10) .0004(8) .0046(7) .0032(8)
Li1 .0241(14) .0213(16) .0184(14) -.0011(12) -.0013(11) .0020(13)
F1 .0242(6) .0514(9) .0644(10) .0118(6) .0148(6) -.0015(7)
F2 .0294(6) .0488(8) .0347(7) -.0179(6) -.0045(5) -.0039(6)
F3 .0386(7) .0426(8) .0401(8) -.0087(6) .0110(5) .0176(6)
O1 .0358(7) .0349(8) .0211(7) .0033(6) -.0037(5) -.0114(6)
O2 .0175(6) .0188(7) .0262(7) .0019(5) .0011(5) -.0056(5)
O3 .0265(7) .0207(7) .0285(7) -.0042(5) -.0016(5) .0065(6)

loop_
_atom_type_symbol
_atom_type_description
_atom_type_scat_dispersion_real
_atom_type_scat_dispersion_imag
_atom_type_scat_source
C C .0033 .0016 'International Tables Vol C Tables 4.2.6.8 and 6.1.1.4'
Li Li -.0003 .0001 'International Tables Vol C Tables 4.2.6.8 and 6.1.1.4'
F F .0171 .0103 'International Tables Vol C Tables 4.2.6.8 and 6.1.1.4'
O O .0106 .0060 'International Tables Vol C Tables 4.2.6.8 and 6.1.1.4'
S S .1246 .1234 'International Tables Vol C Tables 4.2.6.8 and 6.1.1.4'

loop_
_geom_angle_atom_site_label_1
_geom_angle_atom_site_label_2
_geom_angle_atom_site_label_3
_geom_angle_site_symmetry_1
_geom_angle_site_symmetry_3
_geom_angle
_geom_angle_publ_flag
O1 S1 O3 . . 115.70(9) y
O1 S1 O2 . . 112.67(8) y
O3 S1 O2 . . 114.08(8) y
O1 S1 C1 . . 106.05(9) ?
O3 S1 C1 . . 103.72(8) ?
O2 S1 C1 . . 102.93(8) ?
F1 C1 F3 . . 109.63(15) y
F1 C1 F2 . . 108.87(15) y
F3 C1 F2 . . 108.73(17) y
F1 C1 S1 . . 109.93(14) ?
F3 C1 S1 . . 109.55(12) ?
F2 C1 S1 . . 110.11(12) ?
O1 Li1 O3 2_745 3_765 118.68(16) ?
O1 Li1 O2 2_745 3_755 113.97(16) ?
O3 Li1 O2 3_765 3_755 109.57(16) ?
O1 Li1 O2 2_745 . 116.93(17) ?
O3 Li1 O2 3_765 . 106.35(15) ?
O2 Li1 O2 3_755 . 86.74(12) ?
O1 Li1 Li1 2_745 3_755 126.23(19) ?
O3 Li1 Li1 3_765 3_755 115.09(18) ?
O2 Li1 Li1 3_755 3_755 43.46(9) ?
O2 Li1 Li1 . 3_755 43.28(9) ?
S1 O1 Li1 . 2_755 176.61(13) ?
S1 O2 Li1 . 3_755 134.49(11) ?
S1 O2 Li1 . . 130.38(12) ?
Li1 O2 Li1 3_755 . 93.26(12) ?
S1 O3 Li1 . 3_765 139.93(12) ?

loop_
_geom_bond_atom_site_label_1
_geom_bond_atom_site_label_2
_geom_bond_site_symmetry_2
_geom_bond_distance
_geom_bond_publ_flag
S1 O1 . 1.4351(13) y
S1 O3 . 1.4351(13) y
S1 O2 . 1.4500(13) y
S1 C1 . 1.8212(18) y
C1 F1 . 1.311(2) y
C1 F3 . 1.318(2) y
C1 F2 . 1.328(2) y
Li1 O1 2_745 1.873(3) ?
Li1 O3 3_765 1.901(3) ?
Li1 O2 3_755 1.988(3) ?
Li1 O2 . 1.995(3) y
Li1 Li1 3_755 2.895(6) ?
O1 Li1 2_755 1.873(3) ?
O2 Li1 3_755 1.988(3) ?
O3 Li1 3_765 1.901(3) ?

loop_
_geom_torsion_atom_site_label_1
_geom_torsion_atom_site_label_2
_geom_torsion_atom_site_label_3
_geom_torsion_atom_site_label_4
_geom_torsion_site_symmetry_1
_geom_torsion_site_symmetry_4
_geom_torsion
O1 S1 C1 F1 . . 61.21(15)
O3 S1 C1 F1 . . -61.12(15)
O2 S1 C1 F1 . . 179.73(13)
O1 S1 C1 F3 . . -59.32(16)
O3 S1 C1 F3 . . 178.35(13)
O2 S1 C1 F3 . . 59.20(15)
O1 S1 C1 F2 . . -178.86(13)
O3 S1 C1 F2 . . 58.81(15)
O2 S1 C1 F2 . . -60.33(15)
O1 S1 O2 Li1 . 3_755 161.18(16)
O3 S1 O2 Li1 . 3_755 -64.27(18)
C1 S1 O2 Li1 . 3_755 47.40(18)
O1 S1 O2 Li1 . . -38.74(18)
O3 S1 O2 Li1 . . 95.81(16)
C1 S1 O2 Li1 . . -152.52(16)
O1 Li1 O2 S1 2_745 . 78.8(2)
O3 Li1 O2 S1 3_765 . -56.5(2)
O2 Li1 O2 S1 3_755 . -165.91(14)
Li1 Li1 O2 S1 3_755 . -165.91(14)
O1 Li1 O2 Li1 2_745 3_755 -115.3(2)
O3 Li1 O2 Li1 3_765 3_755 109.45(18)
O1 S1 O3 Li1 . 3_765 52.0(2)
O2 S1 O3 Li1 . 3_765 -81.1(2)
C1 S1 O3 Li1 . 3_765 167.7(2)
